data_1566952
loop_
_publ_author_name
'Li, Xia'
'Xie, Jialin'
'Du, Zhenglin'
'Jiang, Long'
'Li, Guangqin'
'Ling, Sanliang'
'Zhu, Kelong'

_publ_section_title
;
 Docking rings in a solid: reversible assembling of pseudorotaxanes inside
 a zirconium metal--organic framework
;
_journal_name_full 'Chemical Science'
_journal_paper_doi 10.1039/D2SC01497A
_journal_year 2022
_chemical_formula_moiety '2(C2 H6 O S), C35 H22 N2 O4'
_chemical_formula_sum 'C39 H34 N2 O6 S2'
_chemical_formula_weight 690.80
_space_group_crystal_system triclinic
_space_group_IT_number 2
_space_group_name_Hall '-P 1'
_space_group_name_H-M_alt 'P -1'
_atom_sites_solution_hydrogens mixed
_atom_sites_solution_primary dual
_audit_creation_date 2022-04-18
_audit_creation_method
;
Olex2 1.2
(compiled 2018.05.29 svn.r3508 for OlexSys, GUI svn.r5506)
;
_audit_update_record
;
2022-04-19 deposited with the CCDC.	2022-05-11 downloaded from the CCDC.
;
_cell_angle_alpha 93.222(2)
_cell_angle_beta 99.421(2)
_cell_angle_gamma 100.5780(10)
_cell_formula_units_Z 2
_cell_length_a 9.9015(3)
_cell_length_b 11.8523(4)
_cell_length_c 14.5872(4)
_cell_measurement_reflns_used 9163
_cell_measurement_temperature 150(2)
_cell_measurement_theta_max 59.267
_cell_measurement_theta_min 2.682
_cell_volume 1653.52(9)
_computing_cell_refinement 'SAINT V8.40B (?, 2016)'
_computing_data_collection 'SAINT V8.40B (?, 2016)'
_computing_data_reduction 'SAINT V8.40B (?, 2016)'
_computing_molecular_graphics 'Olex2 (Dolomanov et al., 2009)'
_computing_publication_material 'Olex2 (Dolomanov et al., 2009)'
_computing_structure_refinement 'ShelXL (Sheldrick, 2015)'
_computing_structure_solution 'ShelXT (Sheldrick, 2015)'
_diffrn_ambient_temperature 150.0
_diffrn_measured_fraction_theta_full 0.991
_diffrn_measured_fraction_theta_max 0.979
_diffrn_measurement_device_type 'CCD area detector'
_diffrn_radiation_type GaK\a
_diffrn_radiation_wavelength 1.34138
_diffrn_reflns_av_R_equivalents 0.0549
_diffrn_reflns_av_unetI/netI 0.0532
_diffrn_reflns_Laue_measured_fraction_full 0.991
_diffrn_reflns_Laue_measured_fraction_max 0.979
_diffrn_reflns_limit_h_max 11
_diffrn_reflns_limit_h_min -12
_diffrn_reflns_limit_k_max 15
_diffrn_reflns_limit_k_min -10
_diffrn_reflns_limit_l_max 18
_diffrn_reflns_limit_l_min -18
_diffrn_reflns_number 26660
_diffrn_reflns_point_group_measured_fraction_full 0.991
_diffrn_reflns_point_group_measured_fraction_max 0.979
_diffrn_reflns_theta_full 53.594
_diffrn_reflns_theta_max 59.368
_diffrn_reflns_theta_min 2.682
_exptl_absorpt_coefficient_mu 1.226
_exptl_absorpt_correction_T_max 0.7516
_exptl_absorpt_correction_T_min 0.6627
_exptl_absorpt_correction_type multi-scan
_exptl_absorpt_process_details
;
SADABS-2016/2 (Bruker,2016/2) was used for absorption correction.
wR2(int) was 0.1027 before and 0.0589 after correction.
The Ratio of minimum to maximum transmission is 0.8817.
The \l/2 correction factor is Not present.
;
_exptl_crystal_colour colourless
_exptl_crystal_colour_primary colourless
_exptl_crystal_density_diffrn 1.387
_exptl_crystal_description block
_exptl_crystal_F_000 724
_exptl_crystal_size_max 0.06
_exptl_crystal_size_mid 0.06
_exptl_crystal_size_min 0.05
_refine_diff_density_max 0.560
_refine_diff_density_min -0.765
_refine_diff_density_rms 0.067
_refine_ls_extinction_method none
_refine_ls_goodness_of_fit_ref 1.048
_refine_ls_hydrogen_treatment mixed
_refine_ls_matrix_type full
_refine_ls_number_parameters 493
_refine_ls_number_reflns 7157
_refine_ls_number_restraints 45
_refine_ls_restrained_S_all 1.131
_refine_ls_R_factor_all 0.0893
_refine_ls_R_factor_gt 0.0667
_refine_ls_shift/su_max 0.000
_refine_ls_shift/su_mean 0.000
_refine_ls_structure_factor_coef Fsqd
_refine_ls_weighting_details 'w=1/[\s^2^(Fo^2^)+(0.0700P)^2^+2.1042P] where P=(Fo^2^+2Fc^2^)/3'
_refine_ls_weighting_scheme calc
_refine_ls_wR_factor_gt 0.1626
_refine_ls_wR_factor_ref 0.1751
_reflns_Friedel_coverage 0.000
_reflns_number_gt 5454
_reflns_number_total 7157
_reflns_threshold_expression 'I > 2\s(I)'
_cod_data_source_file d2sc01497a2.cif
_cod_data_source_block b20122905a1526_0m
_cod_database_code 1566952
_shelx_shelxl_version_number 2014/7
_shelx_space_group_comment
;
The symmetry employed for this shelxl refinement is uniquely defined
by the following loop, which should always be used as a source of
symmetry information in preference to the above space-group names.
They are only intended as comments.
;
_shelx_estimated_absorpt_t_max 0.941
_shelx_estimated_absorpt_t_min 0.930
_olex2_refinement_description
;
1. Fixed Uiso
 At 1.2 times of:
  All C(H) groups, All N(H) groups
 At 1.5 times of:
  All C(H,H,H) groups
2. Restrained distances
 O002-H002
 1 with sigma of 0.02
 S1-C3 = S1A-C3A
 1.7 with sigma of 0.02
 C3-C4 \\sim C3A-C4A
 with sigma of 0.04
 O2-C3 \\sim O2A-C3A
 with sigma of 0.04
 O2-C4 \\sim O2A-C4A
 with sigma of 0.04
 S1-C3 \\sim S1A-C3A
 with sigma of 0.02
 S1-C4 \\sim S1A-C4A
 with sigma of 0.02
 S1-O2 \\sim S1A-O2A
 with sigma of 0.02
3. Uiso/Uaniso restraints and constraints
O2 \\sim S1 \\sim C3 \\sim C4: within 2A with sigma of 0.001 and sigma for
terminal atoms of 0.002
O2A \\sim S1A \\sim C3A \\sim C4A: within 2A with sigma of 0.01 and sigma for
terminal atoms of 0.02
4. Others
 Sof(O2A)=Sof(S1A)=Sof(C3A)=Sof(H3AA)=Sof(H3AB)=Sof(H3AC)=Sof(C4A)=Sof(H4AA)=
 Sof(H4AB)=Sof(H4AC)=1-FVAR(1)
 Sof(S1)=Sof(O2)=Sof(C3)=Sof(H3A)=Sof(H3B)=Sof(H3C)=Sof(C4)=Sof(H4A)=Sof(H4B)=
 Sof(H4C)=FVAR(1)
5.a Aromatic/amide H refined with riding coordinates:
 N006(H006), C00F(H00F), C00G(H00G), C00I(H00I), C00J(H00J), C00K(H00K),
 C00L(H00L), C00M(H00M), C00R(H00R), C00T(H00T), C00U(H00U), C00Z(H00Z),
 C010(H010), C012(H012), C014(H014), C015(H015), C016(H016), C017(H017),
 C018(H018), C01A(H01A)
5.b Idealised Me refined as rotating group:
 C019(H01B,H01C,H01D), C01B(H01E,H01F,H01G), C3(H3A,H3B,H3C), C4(H4A,H4B,H4C),
 C3A(H3AA,H3AB,H3AC), C4A(H4AA,H4AB,H4AC)
;
_olex2_submission_special_instructions 'No special instructions were received'

loop_
_space_group_symop_operation_xyz
'x, y, z'
'-x, -y, -z'

loop_
_atom_site_label
_atom_site_type_symbol
_atom_site_fract_x
_atom_site_fract_y
_atom_site_fract_z
_atom_site_U_iso_or_equiv
_atom_site_adp_type
_atom_site_occupancy
_atom_site_site_symmetry_order
_atom_site_calc_flag
_atom_site_refinement_flags_posn
_atom_site_refinement_flags_adp
_atom_site_refinement_flags_occupancy
_atom_site_disorder_assembly
_atom_site_disorder_group
S001 S 0.04548(8) 0.41377(6) 0.33748(6) 0.0330(2) Uani 1 1 d . . . . .
O002 O 1.3624(2) 0.1557(2) 0.94296(13) 0.0341(5) Uani 1 1 d D . . . .
O003 O 0.1148(2) 0.36745(19) 0.42255(16) 0.0380(5) Uani 1 1 d . . . . .
O004 O -0.4238(2) 0.1287(2) 0.06499(14) 0.0360(5) Uani 1 1 d . . . . .
O005 O 1.4926(2) 0.1408(2) 0.83277(14) 0.0381(5) Uani 1 1 d . . . . .
N006 N 0.3775(2) 0.30600(18) 0.48863(15) 0.0214(5) Uani 1 1 d . . . . .
H006 H 0.3018 0.3251 0.4582 0.026 Uiso 1 1 calc R . . . .
O007 O -0.2908(2) 0.1210(2) -0.04427(14) 0.0426(6) Uani 1 1 d . . . . .
N008 N 0.5614(2) 0.30852(18) 0.60216(15) 0.0220(5) Uani 1 1 d . . . . .
C009 C 0.5588(3) 0.2244(2) 0.53168(17) 0.0193(5) Uani 1 1 d . . . . .
C00A C 0.4435(3) 0.2210(2) 0.45972(17) 0.0205(5) Uani 1 1 d . . . . .
C00C C 0.7785(3) 0.1562(2) 0.59831(17) 0.0190(5) Uani 1 1 d . . . . .
C00D C 1.0262(3) 0.1549(2) 0.64510(17) 0.0190(5) Uani 1 1 d . . . . .
C00E C 0.4519(3) 0.3551(2) 0.57368(18) 0.0214(5) Uani 1 1 d . . . . .
C00F C -0.0882(3) 0.1284(2) 0.27620(17) 0.0208(5) Uani 1 1 d . . . . .
H00F H -0.0998 0.1301 0.3396 0.025 Uiso 1 1 calc R . . . .
C00G C 1.2733(3) 0.1556(2) 0.69078(18) 0.0228(5) Uani 1 1 d . . . . .
H00G H 1.3623 0.1552 0.6745 0.027 Uiso 1 1 calc R . . . .
C00H C 1.0120(3) 0.1631(2) 0.74082(17) 0.0205(5) Uani 1 1 d . . . . .
C00I C -0.2015(3) 0.1235(2) 0.20780(18) 0.0219(5) Uani 1 1 d . . . . .
H00I H -0.2913 0.1206 0.2238 0.026 Uiso 1 1 calc R . . . .
C00J C 0.9072(3) 0.1506(2) 0.57581(17) 0.0202(5) Uani 1 1 d . . . . .
H00J H 0.9161 0.1437 0.5120 0.024 Uiso 1 1 calc R . . . .
C00K C 1.1305(3) 0.1642(2) 0.81005(18) 0.0223(5) Uani 1 1 d . . . . .
H00K H 1.1222 0.1683 0.8741 0.027 Uiso 1 1 calc R . . . .
C00L C 0.6332(3) 0.0821(2) 0.44168(18) 0.0217(5) Uani 1 1 d . . . . .
H00L H 0.6973 0.0335 0.4333 0.026 Uiso 1 1 calc R . . . .
C00M C 0.5183(3) 0.0795(2) 0.37049(18) 0.0219(5) Uani 1 1 d . . . . .
H00M H 0.5077 0.0293 0.3156 0.026 Uiso 1 1 calc R . . . .
C00N C 0.4146(3) 0.4486(2) 0.62845(19) 0.0241(5) Uani 1 1 d . . . . .
C00O C 1.2579(3) 0.1592(2) 0.78544(18) 0.0213(5) Uani 1 1 d . . . . .
C00Q C 0.6562(3) 0.1532(2) 0.52383(18) 0.0203(5) Uani 1 1 d . . . . .
C00R C 0.8790(3) 0.1690(2) 0.76303(18) 0.0240(5) Uani 1 1 d . . . . .
H00R H 0.8680 0.1744 0.8265 0.029 Uiso 1 1 calc R . . . .
C00S C 0.4193(3) 0.1479(2) 0.37734(17) 0.0205(5) Uani 1 1 d . . . . .
C00T C 0.1656(3) 0.1381(2) 0.32409(17) 0.0208(5) Uani 1 1 d . . . . .
H00T H 0.1551 0.1411 0.3877 0.025 Uiso 1 1 calc R . . . .
C00U C 1.1598(3) 0.1527(2) 0.62255(18) 0.0227(5) Uani 1 1 d . . . . .
H00U H 1.1706 0.1492 0.5590 0.027 Uiso 1 1 calc R . . . .
C00V C 0.2967(3) 0.1410(2) 0.30251(17) 0.0209(5) Uani 1 1 d . . . . .
C00W C 0.0465(3) 0.1310(2) 0.25421(17) 0.0201(5) Uani 1 1 d . . . . .
C00X C 1.3798(3) 0.1521(2) 0.85723(18) 0.0239(5) Uani 1 1 d . . . . .
C00Y C 0.0625(3) 0.1269(2) 0.15885(18) 0.0232(5) Uani 1 1 d . . . . .
C00Z C 0.3108(3) 0.1346(2) 0.20734(19) 0.0266(6) Uani 1 1 d . . . . .
H00Z H 0.4002 0.1353 0.1915 0.032 Uiso 1 1 calc R . . . .
C010 C 0.7666(3) 0.1669(2) 0.69416(18) 0.0230(5) Uani 1 1 d . . . . .
H010 H 0.6790 0.1728 0.7106 0.028 Uiso 1 1 calc R . . . .
C011 C -0.3087(3) 0.1235(2) 0.04092(19) 0.0266(6) Uani 1 1 d . . . . .
C012 C -0.0566(3) 0.1228(2) 0.08913(19) 0.0267(6) Uani 1 1 d . . . . .
H012 H -0.0474 0.1201 0.0253 0.032 Uiso 1 1 calc R . . . .
C013 C -0.1856(3) 0.1227(2) 0.11301(18) 0.0240(5) Uani 1 1 d . . . . .
C014 C 0.3434(3) 0.5287(2) 0.5878(2) 0.0303(6) Uani 1 1 d . . . . .
H014 H 0.3139 0.5224 0.5221 0.036 Uiso 1 1 calc R . . . .
C015 C 0.1976(3) 0.1276(3) 0.13762(19) 0.0285(6) Uani 1 1 d . . . . .
H015 H 0.2097 0.1231 0.0743 0.034 Uiso 1 1 calc R . . . .
C016 C 0.3151(3) 0.6181(2) 0.6425(3) 0.0378(7) Uani 1 1 d . . . . .
H016 H 0.2664 0.6727 0.6141 0.045 Uiso 1 1 calc R . . . .
C017 C 0.4569(3) 0.4585(3) 0.7249(2) 0.0355(7) Uani 1 1 d . . . . .
H017 H 0.5050 0.4037 0.7535 0.043 Uiso 1 1 calc R . . . .
C018 C 0.3577(4) 0.6276(3) 0.7382(3) 0.0441(8) Uani 1 1 d . . . . .
H018 H 0.3379 0.6886 0.7757 0.053 Uiso 1 1 calc R . . . .
C019 C 0.0336(4) 0.5578(3) 0.3738(3) 0.0492(9) Uani 1 1 d . . . . .
H01B H -0.0290 0.5558 0.4194 0.074 Uiso 1 1 calc GR . . . .
H01C H -0.0032 0.5952 0.3196 0.074 Uiso 1 1 calc GR . . . .
H01D H 0.1266 0.6011 0.4023 0.074 Uiso 1 1 calc GR . . . .
C01A C 0.4288(4) 0.5485(3) 0.7792(3) 0.0473(9) Uani 1 1 d . . . . .
H01A H 0.4588 0.5555 0.8449 0.057 Uiso 1 1 calc R . . . .
C01B C 0.1765(4) 0.4491(3) 0.2684(3) 0.0560(10) Uani 1 1 d . . . . .
H01E H 0.2566 0.5028 0.3053 0.084 Uiso 1 1 calc GR . . . .
H01F H 0.1389 0.4851 0.2135 0.084 Uiso 1 1 calc GR . . . .
H01G H 0.2064 0.3787 0.2482 0.084 Uiso 1 1 calc GR . . . .
S1 S 0.7175(4) 0.4581(3) 0.9664(2) 0.0481(12) Uani 0.341(6) 1 d D U P A 1
O2 O 0.7958(6) 0.4263(4) 1.0445(4) 0.0169(12) Uani 0.341(6) 1 d D U P A 1
C3 C 0.5580(10) 0.4303(11) 0.9802(9) 0.0480(16) Uani 0.341(6) 1 d D U P A 1
H3A H 0.5479 0.3765 1.0283 0.072 Uiso 0.341(6) 1 calc GR . P A 1
H3B H 0.4986 0.3957 0.9213 0.072 Uiso 0.341(6) 1 calc GR . P A 1
H3C H 0.5299 0.5019 0.9995 0.072 Uiso 0.341(6) 1 calc GR . P A 1
C4 C 0.7554(13) 0.6080(9) 0.9701(8) 0.0498(16) Uani 0.341(6) 1 d D U P A 1
H4A H 0.7238 0.6410 1.0240 0.075 Uiso 0.341(6) 1 calc GR . P A 1
H4B H 0.7074 0.6327 0.9127 0.075 Uiso 0.341(6) 1 calc GR . P A 1
H4C H 0.8564 0.6346 0.9756 0.075 Uiso 0.341(6) 1 calc GR . P A 1
O2A O 0.9233(12) 0.4270(13) 1.0047(12) 0.268(6) Uani 0.659(6) 1 d D U P A 2
S1A S 0.7971(11) 0.4436(8) 1.0349(8) 0.292(4) Uani 0.659(6) 1 d D U P A 2
C3A C 0.7990(18) 0.5801(11) 1.0562(16) 0.249(8) Uani 0.659(6) 1 d D U P A 2
H3AA H 0.8093 0.5987 1.1237 0.374 Uiso 0.659(6) 1 calc GR . P A 2
H3AB H 0.7113 0.5983 1.0248 0.374 Uiso 0.659(6) 1 calc GR . P A 2
H3AC H 0.8775 0.6256 1.0331 0.374 Uiso 0.659(6) 1 calc GR . P A 2
C4A C 0.6321(17) 0.4170(15) 0.9600(13) 0.228(8) Uani 0.659(6) 1 d D U P A 2
H4AA H 0.6455 0.4130 0.8949 0.343 Uiso 0.659(6) 1 calc GR . P A 2
H4AB H 0.5828 0.4795 0.9715 0.343 Uiso 0.659(6) 1 calc GR . P A 2
H4AC H 0.5769 0.3437 0.9723 0.343 Uiso 0.659(6) 1 calc GR . P A 2
H007 H -0.374(6) 0.127(5) -0.077(4) 0.099(18) Uiso 1 1 d . . . . .
H002 H 1.447(4) 0.143(5) 0.987(3) 0.12(2) Uiso 1 1 d D . . . .

loop_
_atom_site_aniso_label
_atom_site_aniso_U_11
_atom_site_aniso_U_22
_atom_site_aniso_U_33
_atom_site_aniso_U_23
_atom_site_aniso_U_13
_atom_site_aniso_U_12
S001 0.0268(4) 0.0271(3) 0.0427(4) 0.0029(3) -0.0010(3) 0.0058(3)
O002 0.0222(10) 0.0608(14) 0.0191(10) 0.0024(9) -0.0021(8) 0.0129(10)
O003 0.0308(11) 0.0425(12) 0.0435(13) 0.0063(10) 0.0024(10) 0.0178(10)
O004 0.0178(10) 0.0637(14) 0.0273(11) 0.0017(10) 0.0000(8) 0.0144(9)
O005 0.0198(10) 0.0705(15) 0.0259(11) 0.0043(10) 0.0001(8) 0.0168(10)
N006 0.0168(10) 0.0252(11) 0.0227(11) 0.0028(9) -0.0002(8) 0.0080(9)
O007 0.0240(11) 0.0871(18) 0.0177(10) 0.0054(11) -0.0025(8) 0.0185(11)
N008 0.0195(11) 0.0250(11) 0.0213(11) 0.0004(9) 0.0018(9) 0.0060(9)
C009 0.0150(12) 0.0232(12) 0.0184(12) 0.0014(9) 0.0003(9) 0.0030(9)
C00A 0.0160(12) 0.0257(12) 0.0204(12) 0.0038(10) 0.0015(10) 0.0067(10)
C00C 0.0170(12) 0.0197(11) 0.0193(12) 0.0020(9) -0.0013(10) 0.0050(9)
C00D 0.0170(12) 0.0203(11) 0.0196(12) 0.0031(9) 0.0011(10) 0.0047(9)
C00E 0.0193(12) 0.0245(12) 0.0203(12) 0.0013(10) 0.0028(10) 0.0047(10)
C00F 0.0185(12) 0.0259(12) 0.0176(12) 0.0003(10) 0.0023(10) 0.0045(10)
C00G 0.0178(12) 0.0289(13) 0.0228(13) 0.0038(10) 0.0030(10) 0.0073(10)
C00H 0.0164(12) 0.0241(12) 0.0200(12) 0.0015(10) -0.0003(10) 0.0045(10)
C00I 0.0175(12) 0.0256(12) 0.0229(13) 0.0009(10) 0.0025(10) 0.0059(10)
C00J 0.0194(12) 0.0255(12) 0.0159(12) 0.0016(9) 0.0014(10) 0.0063(10)
C00K 0.0192(12) 0.0306(13) 0.0156(12) 0.0004(10) -0.0017(10) 0.0059(10)
C00L 0.0182(12) 0.0237(12) 0.0227(13) 0.0006(10) 0.0001(10) 0.0064(10)
C00M 0.0174(12) 0.0266(12) 0.0204(13) 0.0000(10) 0.0004(10) 0.0045(10)
C00N 0.0184(12) 0.0237(12) 0.0309(14) 0.0007(11) 0.0080(11) 0.0034(10)
C00O 0.0167(12) 0.0255(12) 0.0202(13) 0.0012(10) -0.0014(10) 0.0044(10)
C00Q 0.0154(12) 0.0235(12) 0.0217(13) 0.0036(10) 0.0008(10) 0.0043(10)
C00R 0.0212(13) 0.0333(14) 0.0187(12) 0.0032(10) 0.0029(10) 0.0089(11)
C00S 0.0154(12) 0.0246(12) 0.0197(12) 0.0026(10) -0.0005(10) 0.0022(10)
C00T 0.0194(12) 0.0254(12) 0.0161(12) 0.0005(10) -0.0006(10) 0.0040(10)
C00U 0.0212(13) 0.0312(13) 0.0171(12) 0.0048(10) 0.0036(10) 0.0075(11)
C00V 0.0165(12) 0.0244(12) 0.0200(12) 0.0017(10) -0.0012(10) 0.0038(10)
C00W 0.0185(12) 0.0208(11) 0.0206(12) 0.0013(9) 0.0019(10) 0.0041(10)
C00X 0.0166(12) 0.0331(14) 0.0216(13) 0.0015(11) -0.0003(10) 0.0075(10)
C00Y 0.0185(12) 0.0321(14) 0.0191(13) 0.0023(10) 0.0006(10) 0.0074(11)
C00Z 0.0165(12) 0.0404(15) 0.0240(14) 0.0024(11) 0.0035(10) 0.0080(11)
C010 0.0168(12) 0.0292(13) 0.0236(13) 0.0009(10) 0.0035(10) 0.0063(10)
C011 0.0196(13) 0.0396(15) 0.0209(13) 0.0018(11) 0.0003(10) 0.0102(11)
C012 0.0209(13) 0.0398(15) 0.0202(13) 0.0031(11) 0.0006(10) 0.0102(11)
C013 0.0172(12) 0.0308(13) 0.0216(13) 0.0000(10) -0.0035(10) 0.0053(10)
C014 0.0258(14) 0.0293(14) 0.0391(17) 0.0059(12) 0.0107(12) 0.0089(12)
C015 0.0206(13) 0.0478(17) 0.0185(13) 0.0030(12) 0.0032(11) 0.0107(12)
C016 0.0351(17) 0.0259(14) 0.059(2) 0.0079(14) 0.0197(15) 0.0112(13)
C017 0.0356(17) 0.0403(16) 0.0316(16) -0.0051(13) 0.0030(13) 0.0150(14)
C018 0.049(2) 0.0332(16) 0.054(2) -0.0100(15) 0.0207(17) 0.0118(15)
C019 0.052(2) 0.0293(16) 0.068(3) 0.0046(16) 0.0089(19) 0.0122(15)
C01A 0.049(2) 0.056(2) 0.0372(18) -0.0146(16) 0.0037(16) 0.0194(17)
C01B 0.065(3) 0.053(2) 0.055(2) 0.0091(18) 0.024(2) 0.0103(19)
S1 0.0511(18) 0.0495(15) 0.0426(17) 0.0048(10) 0.0146(12) 0.0014(11)
O2 0.019(2) 0.0102(18) 0.027(2) 0.0040(15) 0.0184(17) 0.0043(15)
C3 0.049(3) 0.053(2) 0.040(2) 0.007(2) 0.015(2) -0.003(2)
C4 0.053(3) 0.050(2) 0.045(3) 0.004(2) 0.012(2) 0.004(2)
O2A 0.161(9) 0.288(13) 0.403(15) 0.028(11) 0.169(10) 0.058(8)
S1A 0.217(6) 0.263(8) 0.403(10) -0.010(7) 0.133(8) 0.011(6)
C3A 0.248(15) 0.126(11) 0.366(18) -0.099(13) 0.133(14) -0.018(11)
C4A 0.181(13) 0.188(13) 0.234(15) 0.048(11) -0.139(11) -0.028(12)

loop_
_atom_type_symbol
_atom_type_description
_atom_type_scat_dispersion_real
_atom_type_scat_dispersion_imag
_atom_type_scat_source
C C 0.0148 0.0070 'International Tables Vol C Tables 4.2.6.8 and 6.1.1.4'
H H 0.0000 0.0000 'International Tables Vol C Tables 4.2.6.8 and 6.1.1.4'
N N 0.0253 0.0136 'International Tables Vol C Tables 4.2.6.8 and 6.1.1.4'
O O 0.0412 0.0250 'International Tables Vol C Tables 4.2.6.8 and 6.1.1.4'
S S 0.2924 0.4247 'International Tables Vol C Tables 4.2.6.8 and 6.1.1.4'

loop_
_geom_angle_atom_site_label_1
_geom_angle_atom_site_label_2
_geom_angle_atom_site_label_3
_geom_angle
_geom_angle_site_symmetry_1
_geom_angle_site_symmetry_3
_geom_angle_publ_flag
O003 S001 C019 105.69(16) . . ?
O003 S001 C01B 105.76(17) . . ?
C01B S001 C019 97.56(18) . . ?
C00X O002 H002 113(3) . . ?
C00A N006 H006 126.4 . . ?
C00E N006 H006 126.4 . . ?
C00E N006 C00A 107.2(2) . . ?
C011 O007 H007 105(3) . . ?
C00E N008 C009 104.7(2) . . ?
N008 C009 C00A 110.4(2) . . ?
N008 C009 C00Q 128.5(2) . . ?
C00Q C009 C00A 121.0(2) . . ?
N006 C00A C009 104.7(2) . . ?
N006 C00A C00S 132.5(2) . . ?
C00S C00A C009 122.6(2) . . ?
C00J C00C C00Q 120.4(2) . . ?
C00J C00C C010 118.6(2) . . ?
C010 C00C C00Q 121.0(2) . . ?
C00J C00D C00H 118.9(2) . . ?
C00J C00D C00U 122.1(2) . . ?
C00U C00D C00H 119.0(2) . . ?
N006 C00E C00N 124.1(2) . . ?
N008 C00E N006 112.9(2) . . ?
N008 C00E C00N 123.0(2) . . ?
C00I C00F H00F 119.5 . . ?
C00I C00F C00W 121.1(2) . . ?
C00W C00F H00F 119.5 . . ?
C00O C00G H00G 120.1 . . ?
C00U C00G H00G 120.1 . . ?
C00U C00G C00O 119.9(2) . . ?
C00K C00H C00D 118.8(2) . . ?
C00K C00H C00R 122.5(2) . . ?
C00R C00H C00D 118.7(2) . . ?
C00F C00I H00I 119.9 . . ?
C00F C00I C013 120.2(2) . . ?
C013 C00I H00I 119.9 . . ?
C00C C00J C00D 121.8(2) . . ?
C00C C00J H00J 119.1 . . ?
C00D C00J H00J 119.1 . . ?
C00H C00K H00K 119.7 . . ?
C00O C00K C00H 120.6(2) . . ?
C00O C00K H00K 119.7 . . ?
C00M C00L H00L 118.9 . . ?
C00Q C00L H00L 118.9 . . ?
C00Q C00L C00M 122.3(2) . . ?
C00L C00M H00M 118.8 . . ?
C00S C00M C00L 122.4(2) . . ?
C00S C00M H00M 118.8 . . ?
C014 C00N C00E 122.7(3) . . ?
C014 C00N C017 119.3(3) . . ?
C017 C00N C00E 118.0(2) . . ?
C00G C00O C00X 118.7(2) . . ?
C00K C00O C00G 120.6(2) . . ?
C00K C00O C00X 120.7(2) . . ?
C009 C00Q C00C 121.8(2) . . ?
C00L C00Q C009 116.3(2) . . ?
C00L C00Q C00C 121.9(2) . . ?
C00H C00R H00R 119.6 . . ?
C010 C00R C00H 120.8(2) . . ?
C010 C00R H00R 119.6 . . ?
C00A C00S C00V 123.2(2) . . ?
C00M C00S C00A 115.4(2) . . ?
C00M C00S C00V 121.4(2) . . ?
C00V C00T H00T 119.1 . . ?
C00V C00T C00W 121.9(2) . . ?
C00W C00T H00T 119.1 . . ?
C00D C00U H00U 119.5 . . ?
C00G C00U C00D 121.1(2) . . ?
C00G C00U H00U 119.5 . . ?
C00T C00V C00S 120.6(2) . . ?
C00T C00V C00Z 118.6(2) . . ?
C00Z C00V C00S 120.9(2) . . ?
C00F C00W C00Y 119.1(2) . . ?
C00T C00W C00F 122.0(2) . . ?
C00T C00W C00Y 119.0(2) . . ?
O002 C00X C00O 117.2(2) . . ?
O005 C00X O002 123.2(2) . . ?
O005 C00X C00O 119.6(2) . . ?
C012 C00Y C00W 118.8(2) . . ?
C012 C00Y C015 122.7(2) . . ?
C015 C00Y C00W 118.5(2) . . ?
C00V C00Z H00Z 119.4 . . ?
C015 C00Z C00V 121.2(2) . . ?
C015 C00Z H00Z 119.4 . . ?
C00C C010 H010 119.4 . . ?
C00R C010 C00C 121.1(2) . . ?
C00R C010 H010 119.4 . . ?
O004 C011 O007 123.3(2) . . ?
O004 C011 C013 119.5(2) . . ?
O007 C011 C013 117.2(2) . . ?
C00Y C012 H012 119.7 . . ?
C013 C012 C00Y 120.7(2) . . ?
C013 C012 H012 119.7 . . ?
C00I C013 C011 119.0(2) . . ?
C012 C013 C00I 120.2(2) . . ?
C012 C013 C011 120.8(2) . . ?
C00N C014 H014 119.8 . . ?
C00N C014 C016 120.4(3) . . ?
C016 C014 H014 119.8 . . ?
C00Y C015 H015 119.6 . . ?
C00Z C015 C00Y 120.8(2) . . ?
C00Z C015 H015 119.6 . . ?
C014 C016 H016 120.0 . . ?
C018 C016 C014 120.0(3) . . ?
C018 C016 H016 120.0 . . ?
C00N C017 H017 120.0 . . ?
C01A C017 C00N 120.0(3) . . ?
C01A C017 H017 120.0 . . ?
C016 C018 H018 120.0 . . ?
C01A C018 C016 119.9(3) . . ?
C01A C018 H018 120.0 . . ?
S001 C019 H01B 109.5 . . ?
S001 C019 H01C 109.5 . . ?
S001 C019 H01D 109.5 . . ?
H01B C019 H01C 109.5 . . ?
H01B C019 H01D 109.5 . . ?
H01C C019 H01D 109.5 . . ?
C017 C01A H01A 119.8 . . ?
C018 C01A C017 120.3(3) . . ?
C018 C01A H01A 119.8 . . ?
S001 C01B H01E 109.5 . . ?
S001 C01B H01F 109.5 . . ?
S001 C01B H01G 109.5 . . ?
H01E C01B H01F 109.5 . . ?
H01E C01B H01G 109.5 . . ?
H01F C01B H01G 109.5 . . ?
O2 S1 C3 106.8(5) . . ?
O2 S1 C4 107.8(5) . . ?
C3 S1 C4 103.4(6) . . ?
S1 C3 H3A 109.5 . . ?
S1 C3 H3B 109.5 . . ?
S1 C3 H3C 109.5 . . ?
H3A C3 H3B 109.5 . . ?
H3A C3 H3C 109.5 . . ?
H3B C3 H3C 109.5 . . ?
S1 C4 H4A 109.5 . . ?
S1 C4 H4B 109.5 . . ?
S1 C4 H4C 109.5 . . ?
H4A C4 H4B 109.5 . . ?
H4A C4 H4C 109.5 . . ?
H4B C4 H4C 109.5 . . ?
O2A S1A C3A 110.6(10) . . ?
O2A S1A C4A 123.3(13) . . ?
C3A S1A C4A 94.0(10) . . ?
S1A C3A H3AA 109.5 . . ?
S1A C3A H3AB 109.5 . . ?
S1A C3A H3AC 109.5 . . ?
H3AA C3A H3AB 109.5 . . ?
H3AA C3A H3AC 109.5 . . ?
H3AB C3A H3AC 109.5 . . ?
S1A C4A H4AA 109.5 . . ?
S1A C4A H4AB 109.5 . . ?
S1A C4A H4AC 109.5 . . ?
H4AA C4A H4AB 109.5 . . ?
H4AA C4A H4AC 109.5 . . ?
H4AB C4A H4AC 109.5 . . ?

loop_
_geom_bond_atom_site_label_1
_geom_bond_atom_site_label_2
_geom_bond_distance
_geom_bond_site_symmetry_2
_geom_bond_publ_flag
S001 O003 1.499(2) . ?
S001 C019 1.789(3) . ?
S001 C01B 1.775(4) . ?
O002 C00X 1.289(3) . ?
O002 H002 1.01(2) . ?
O004 C011 1.257(3) . ?
O005 C00X 1.254(3) . ?
N006 H006 0.8800 . ?
N006 C00A 1.380(3) . ?
N006 C00E 1.372(3) . ?
O007 C011 1.283(3) . ?
O007 H007 0.90(5) . ?
N008 C009 1.385(3) . ?
N008 C00E 1.323(3) . ?
C009 C00A 1.412(3) . ?
C009 C00Q 1.408(3) . ?
C00A C00S 1.402(4) . ?
C00C C00J 1.378(3) . ?
C00C C00Q 1.483(3) . ?
C00C C010 1.423(4) . ?
C00D C00H 1.426(3) . ?
C00D C00J 1.413(3) . ?
C00D C00U 1.418(3) . ?
C00E C00N 1.466(4) . ?
C00F H00F 0.9500 . ?
C00F C00I 1.364(3) . ?
C00F C00W 1.417(3) . ?
C00G H00G 0.9500 . ?
C00G C00O 1.413(4) . ?
C00G C00U 1.368(3) . ?
C00H C00K 1.415(3) . ?
C00H C00R 1.419(3) . ?
C00I H00I 0.9500 . ?
C00I C013 1.417(4) . ?
C00J H00J 0.9500 . ?
C00K H00K 0.9500 . ?
C00K C00O 1.377(4) . ?
C00L H00L 0.9500 . ?
C00L C00M 1.403(3) . ?
C00L C00Q 1.387(4) . ?
C00M H00M 0.9500 . ?
C00M C00S 1.394(4) . ?
C00N C014 1.386(4) . ?
C00N C017 1.392(4) . ?
C00O C00X 1.481(3) . ?
C00R H00R 0.9500 . ?
C00R C010 1.368(4) . ?
C00S C00V 1.481(3) . ?
C00T H00T 0.9500 . ?
C00T C00V 1.380(3) . ?
C00T C00W 1.413(3) . ?
C00U H00U 0.9500 . ?
C00V C00Z 1.417(4) . ?
C00W C00Y 1.425(4) . ?
C00Y C012 1.417(3) . ?
C00Y C015 1.420(4) . ?
C00Z H00Z 0.9500 . ?
C00Z C015 1.371(4) . ?
C010 H010 0.9500 . ?
C011 C013 1.475(3) . ?
C012 H012 0.9500 . ?
C012 C013 1.378(4) . ?
C014 H014 0.9500 . ?
C014 C016 1.387(4) . ?
C015 H015 0.9500 . ?
C016 H016 0.9500 . ?
C016 C018 1.384(5) . ?
C017 H017 0.9500 . ?
C017 C01A 1.389(4) . ?
C018 H018 0.9500 . ?
C018 C01A 1.379(5) . ?
C019 H01B 0.9800 . ?
C019 H01C 0.9800 . ?
C019 H01D 0.9800 . ?
C01A H01A 0.9500 . ?
C01B H01E 0.9800 . ?
C01B H01F 0.9800 . ?
C01B H01G 0.9800 . ?
S1 O2 1.381(7) . ?
S1 C3 1.601(9) . ?
S1 C4 1.743(11) . ?
C3 H3A 0.9800 . ?
C3 H3B 0.9800 . ?
C3 H3C 0.9800 . ?
C4 H4A 0.9800 . ?
C4 H4B 0.9800 . ?
C4 H4C 0.9800 . ?
O2A S1A 1.434(10) . ?
S1A C3A 1.626(11) . ?
S1A C4A 1.775(14) . ?
C3A H3AA 0.9800 . ?
C3A H3AB 0.9800 . ?
C3A H3AC 0.9800 . ?
C4A H4AA 0.9800 . ?
C4A H4AB 0.9800 . ?
C4A H4AC 0.9800 . ?

loop_
_geom_torsion_atom_site_label_1
_geom_torsion_atom_site_label_2
_geom_torsion_atom_site_label_3
_geom_torsion_atom_site_label_4
_geom_torsion
_geom_torsion_site_symmetry_1
_geom_torsion_site_symmetry_2
_geom_torsion_site_symmetry_3
_geom_torsion_site_symmetry_4
_geom_torsion_publ_flag
O004 C011 C013 C00I 2.3(4) . . . . ?
O004 C011 C013 C012 -176.7(3) . . . . ?
N006 C00A C00S C00M 174.1(3) . . . . ?
N006 C00A C00S C00V -6.8(4) . . . . ?
N006 C00E C00N C014 -28.7(4) . . . . ?
N006 C00E C00N C017 153.5(3) . . . . ?
O007 C011 C013 C00I -179.0(3) . . . . ?
O007 C011 C013 C012 1.9(4) . . . . ?
N008 C009 C00A N006 0.4(3) . . . . ?
N008 C009 C00A C00S 176.6(2) . . . . ?
N008 C009 C00Q C00C 3.4(4) . . . . ?
N008 C009 C00Q C00L -175.1(2) . . . . ?
N008 C00E C00N C014 151.9(3) . . . . ?
N008 C00E C00N C017 -25.9(4) . . . . ?
C009 N008 C00E N006 0.2(3) . . . . ?
C009 N008 C00E C00N 179.6(2) . . . . ?
C009 C00A C00S C00M -0.9(4) . . . . ?
C009 C00A C00S C00V 178.2(2) . . . . ?
C00A N006 C00E N008 0.1(3) . . . . ?
C00A N006 C00E C00N -179.4(2) . . . . ?
C00A C009 C00Q C00C 179.5(2) . . . . ?
C00A C009 C00Q C00L 1.0(4) . . . . ?
C00A C00S C00V C00T -43.3(4) . . . . ?
C00A C00S C00V C00Z 138.1(3) . . . . ?
C00D C00H C00K C00O 1.0(4) . . . . ?
C00D C00H C00R C010 0.0(4) . . . . ?
C00E N006 C00A C009 -0.3(3) . . . . ?
C00E N006 C00A C00S -176.0(3) . . . . ?
C00E N008 C009 C00A -0.4(3) . . . . ?
C00E N008 C009 C00Q 176.1(3) . . . . ?
C00E C00N C014 C016 -177.6(3) . . . . ?
C00E C00N C017 C01A 177.4(3) . . . . ?
C00F C00I C013 C011 -176.8(2) . . . . ?
C00F C00I C013 C012 2.3(4) . . . . ?
C00F C00W C00Y C012 1.3(4) . . . . ?
C00F C00W C00Y C015 -178.9(2) . . . . ?
C00G C00O C00X O002 179.9(2) . . . . ?
C00G C00O C00X O005 -1.4(4) . . . . ?
C00H C00D C00J C00C 1.1(4) . . . . ?
C00H C00D C00U C00G 1.6(4) . . . . ?
C00H C00K C00O C00G 1.5(4) . . . . ?
C00H C00K C00O C00X -175.7(2) . . . . ?
C00H C00R C010 C00C 1.5(4) . . . . ?
C00I C00F C00W C00T 178.9(2) . . . . ?
C00I C00F C00W C00Y -0.8(4) . . . . ?
C00J C00C C00Q C009 -139.0(3) . . . . ?
C00J C00C C00Q C00L 39.4(4) . . . . ?
C00J C00C C010 C00R -1.6(4) . . . . ?
C00J C00D C00H C00K 178.3(2) . . . . ?
C00J C00D C00H C00R -1.2(4) . . . . ?
C00J C00D C00U C00G -179.2(2) . . . . ?
C00K C00H C00R C010 -179.5(2) . . . . ?
C00K C00O C00X O002 -2.8(4) . . . . ?
C00K C00O C00X O005 175.8(3) . . . . ?
C00L C00M C00S C00A 1.0(4) . . . . ?
C00L C00M C00S C00V -178.1(2) . . . . ?
C00M C00L C00Q C009 -0.9(4) . . . . ?
C00M C00L C00Q C00C -179.4(2) . . . . ?
C00M C00S C00V C00T 135.7(3) . . . . ?
C00M C00S C00V C00Z -42.9(4) . . . . ?
C00N C014 C016 C018 -0.1(5) . . . . ?
C00N C017 C01A C018 0.7(5) . . . . ?
C00O C00G C00U C00D 0.9(4) . . . . ?
C00Q C009 C00A N006 -176.3(2) . . . . ?
C00Q C009 C00A C00S -0.1(4) . . . . ?
C00Q C00C C00J C00D 179.1(2) . . . . ?
C00Q C00C C010 C00R 179.6(2) . . . . ?
C00Q C00L C00M C00S -0.1(4) . . . . ?
C00R C00H C00K C00O -179.5(2) . . . . ?
C00S C00V C00Z C015 179.7(3) . . . . ?
C00T C00V C00Z C015 1.0(4) . . . . ?
C00T C00W C00Y C012 -178.4(2) . . . . ?
C00T C00W C00Y C015 1.4(4) . . . . ?
C00U C00D C00H C00K -2.5(4) . . . . ?
C00U C00D C00H C00R 178.0(2) . . . . ?
C00U C00D C00J C00C -178.1(2) . . . . ?
C00U C00G C00O C00K -2.5(4) . . . . ?
C00U C00G C00O C00X 174.8(2) . . . . ?
C00V C00T C00W C00F -179.8(2) . . . . ?
C00V C00T C00W C00Y -0.2(4) . . . . ?
C00V C00Z C015 C00Y 0.3(4) . . . . ?
C00W C00F C00I C013 -1.0(4) . . . . ?
C00W C00T C00V C00S -179.7(2) . . . . ?
C00W C00T C00V C00Z -1.0(4) . . . . ?
C00W C00Y C012 C013 0.0(4) . . . . ?
C00W C00Y C015 C00Z -1.5(4) . . . . ?
C00Y C012 C013 C00I -1.7(4) . . . . ?
C00Y C012 C013 C011 177.3(3) . . . . ?
C010 C00C C00J C00D 0.2(4) . . . . ?
C010 C00C C00Q C009 39.8(3) . . . . ?
C010 C00C C00Q C00L -141.7(3) . . . . ?
C012 C00Y C015 C00Z 178.3(3) . . . . ?
C014 C00N C017 C01A -0.5(5) . . . . ?
C014 C016 C018 C01A 0.3(5) . . . . ?
C015 C00Y C012 C013 -179.8(3) . . . . ?
C016 C018 C01A C017 -0.6(6) . . . . ?
C017 C00N C014 C016 0.2(4) . . . . ?
